data_2205592
loop_
_publ_author_name
'Yin, De-Wu'
'Xiao, Hong-Ping'

_publ_section_title <i>catena</i>-Poly[[bis[4,4'-oxydibenzoato(1--)]cadmium(II)]-\m-1,2-di-4-pyridylethylene]
_journal_issue 4
_journal_name_full 'Acta Crystallographica Section E'
_journal_page_first m708
_journal_page_last m710
_journal_paper_doi 10.1107/S1600536805008007
_journal_volume 61
_journal_year 2005
_chemical_formula_iupac '[Cd (C14 H9 O5)2 (C12 H10 N2)]'
_chemical_formula_moiety 'C40 H28 Cd N2 O10'
_chemical_formula_sum 'C40 H28 Cd N2 O10'
_chemical_formula_weight 809.04
_chemical_name_systematic
;
catena-Poly[[bis[4,4'-oxydibenzoato(1-)]cadmium(II)]-\m-1,2-di-4-
pyridylethylene]
;
_space_group_IT_number 15
_symmetry_cell_setting monoclinic
_symmetry_space_group_name_Hall '-C 2yc'
_symmetry_space_group_name_H-M 'C 1 2/c 1'
_atom_sites_solution_hydrogens geom
_atom_sites_solution_primary direct
_atom_sites_solution_secondary difmap
_audit_creation_method SHELXL-97
_cell_angle_alpha 90.00
_cell_angle_beta 111.848(2)
_cell_angle_gamma 90.00
_cell_formula_units_Z 4
_cell_length_a 28.991(2)
_cell_length_b 5.9448(5)
_cell_length_c 21.5013(18)
_cell_measurement_reflns_used 2129
_cell_measurement_temperature 298(2)
_cell_measurement_theta_max 21.68
_cell_measurement_theta_min 2.45
_cell_volume 3439.5(5)
_computing_cell_refinement 'SAINT (Bruker, 2002)'
_computing_data_collection 'SMART (Bruker, 2002)'
_computing_data_reduction SAINT
_computing_molecular_graphics 'SHELXTL (Bruker, 2002)'
_computing_publication_material SHELXL97
_computing_structure_refinement 'SHELXL97 (Sheldrick, 1997)'
_computing_structure_solution 'SHELXS97 (Sheldrick, 1997)'
_diffrn_ambient_temperature 298(2)
_diffrn_measured_fraction_theta_full 0.999
_diffrn_measured_fraction_theta_max 0.999
_diffrn_measurement_device_type 'Bruker SMART CCD area-detector'
_diffrn_measurement_method '\f and \w'
_diffrn_radiation_monochromator graphite
_diffrn_radiation_source 'fine-focus sealed tube'
_diffrn_radiation_type MoK\a
_diffrn_radiation_wavelength 0.71073
_diffrn_reflns_av_R_equivalents 0.0332
_diffrn_reflns_av_sigmaI/netI 0.0411
_diffrn_reflns_limit_h_max 34
_diffrn_reflns_limit_h_min -28
_diffrn_reflns_limit_k_max 7
_diffrn_reflns_limit_k_min -6
_diffrn_reflns_limit_l_max 18
_diffrn_reflns_limit_l_min -25
_diffrn_reflns_number 8724
_diffrn_reflns_theta_full 25.20
_diffrn_reflns_theta_max 25.20
_diffrn_reflns_theta_min 1.51
_diffrn_standards_number 0
_exptl_absorpt_coefficient_mu 0.700
_exptl_absorpt_correction_T_max 0.9333
_exptl_absorpt_correction_T_min 0.8227
_exptl_absorpt_correction_type multi-scan
_exptl_absorpt_process_details '(SADABS; Bruker, 2000)'
_exptl_crystal_colour Colorless
_exptl_crystal_density_diffrn 1.562
_exptl_crystal_density_method 'not measured'
_exptl_crystal_description Block
_exptl_crystal_F_000 1640
_exptl_crystal_size_max 0.29
_exptl_crystal_size_mid 0.11
_exptl_crystal_size_min 0.10
_refine_diff_density_max 0.723
_refine_diff_density_min -0.433
_refine_ls_extinction_method none
_refine_ls_goodness_of_fit_ref 1.209
_refine_ls_hydrogen_treatment constr
_refine_ls_matrix_type full
_refine_ls_number_parameters 241
_refine_ls_number_reflns 3098
_refine_ls_number_restraints 0
_refine_ls_restrained_S_all 1.209
_refine_ls_R_factor_all 0.0637
_refine_ls_R_factor_gt 0.0560
_refine_ls_shift/su_max 0.000
_refine_ls_shift/su_mean 0.000
_refine_ls_structure_factor_coef Fsqd
_refine_ls_weighting_details 'calc w = 1/[\s^2^(Fo^2^)+(0.0547P)^2^+3.4154P] where P = (Fo^2^+2Fc^2^)/3'
_refine_ls_weighting_scheme calc
_refine_ls_wR_factor_gt 0.1191
_refine_ls_wR_factor_ref 0.1231
_reflns_number_gt 2784
_reflns_number_total 3098
_reflns_threshold_expression I>2\s(I)
_cod_data_source_file sj6058.cif
_cod_data_source_block I
_cod_original_sg_symbol_H-M 'C 2/c'
_cod_database_code 2205592
_cod_database_fobs_code 2205592

loop_
_symmetry_equiv_pos_as_xyz
'x, y, z'
'-x, y, -z+1/2'
'x+1/2, y+1/2, z'
'-x+1/2, y+1/2, -z+1/2'
'-x, -y, -z'
'x, -y, z-1/2'
'-x+1/2, -y+1/2, -z'
'x+1/2, -y+1/2, z-1/2'

loop_
_atom_site_label
_atom_site_fract_x
_atom_site_fract_y
_atom_site_fract_z
_atom_site_U_iso_or_equiv
_atom_site_adp_type
_atom_site_calc_flag
_atom_site_refinement_flags
_atom_site_occupancy
_atom_site_type_symbol
Cd1 0.0000 -0.25887(7) 0.7500 0.03475(18) Uani d S 1 Cd
O1 0.05503(10) -0.0172(5) 0.82035(16) 0.0474(8) Uani d . 1 O
O2 0.09277(12) -0.2484(5) 0.77676(19) 0.0543(9) Uani d . 1 O
O3 0.27054(13) 0.3956(7) 0.94806(16) 0.0666(11) Uani d . 1 O
O4 0.40098(13) 1.1278(7) 0.87625(18) 0.0622(10) Uani d . 1 O
O5 0.35218(12) 1.0136(6) 0.77396(17) 0.0593(10) Uani d . 1 O
H5 0.3666 1.1138 0.7622 0.089 Uiso calc R 1 H
N1 0.00193(12) -0.5057(6) 0.67058(16) 0.0350(8) Uani d . 1 N
C1 0.03295(16) -0.6807(7) 0.6898(2) 0.0382(10) Uani d . 1 C
H1 0.0524 -0.6962 0.7350 0.046 Uiso calc R 1 H
C2 0.03754(16) -0.8385(8) 0.6460(2) 0.0374(10) Uani d . 1 C
H2 0.0599 -0.9568 0.6617 0.045 Uiso calc R 1 H
C3 0.00902(15) -0.8220(7) 0.5783(2) 0.0334(9) Uani d . 1 C
C4 -0.02283(16) -0.6394(8) 0.5587(2) 0.0434(11) Uani d . 1 C
H4 -0.0427 -0.6202 0.5137 0.052 Uiso calc R 1 H
C5 -0.02520(16) -0.4866(8) 0.6052(2) 0.0415(11) Uani d . 1 C
H5A -0.0466 -0.3646 0.5907 0.050 Uiso calc R 1 H
C6 0.01392(15) -0.9929(7) 0.5322(2) 0.0384(10) Uani d . 1 C
H6 0.0387 -1.1004 0.5497 0.046 Uiso calc R 1 H
C7 0.09383(15) -0.0836(7) 0.8130(2) 0.0333(9) Uani d . 1 C
C8 0.14093(15) 0.0444(7) 0.8466(2) 0.0347(9) Uani d . 1 C
C9 0.14002(19) 0.2462(8) 0.8785(3) 0.0530(13) Uani d . 1 C
H9 0.1101 0.3009 0.8789 0.064 Uiso calc R 1 H
C10 0.18327(19) 0.3664(9) 0.9097(3) 0.0555(13) Uani d . 1 C
H10 0.1824 0.5029 0.9304 0.067 Uiso calc R 1 H
C11 0.22698(19) 0.2851(8) 0.9101(2) 0.0479(12) Uani d . 1 C
C12 0.22905(16) 0.0857(10) 0.8794(3) 0.0564(14) Uani d . 1 C
H12 0.2593 0.0309 0.8801 0.068 Uiso calc R 1 H
C13 0.18552(16) -0.0337(8) 0.8473(3) 0.0516(13) Uani d . 1 C
H13 0.1867 -0.1685 0.8260 0.062 Uiso calc R 1 H
C14 0.29404(16) 0.5316(8) 0.9170(2) 0.0432(11) Uani d . 1 C
C15 0.27923(17) 0.5552(8) 0.8486(2) 0.0477(12) Uani d . 1 C
H15 0.2527 0.4724 0.8197 0.057 Uiso calc R 1 H
C16 0.30462(18) 0.7040(8) 0.8241(2) 0.0454(12) Uani d . 1 C
H16 0.2956 0.7175 0.7780 0.054 Uiso calc R 1 H
C17 0.34299(16) 0.8334(8) 0.8658(2) 0.0406(10) Uani d . 1 C
C18 0.35773(18) 0.8022(9) 0.9339(3) 0.0562(14) Uani d . 1 C
H18 0.3844 0.8843 0.9628 0.067 Uiso calc R 1 H
C19 0.33382(18) 0.6528(10) 0.9601(2) 0.0566(14) Uani d . 1 C
H19 0.3442 0.6331 1.0062 0.068 Uiso calc R 1 H
C20 0.36857(16) 1.0069(8) 0.8403(3) 0.0462(11) Uani d . 1 C

loop_
_atom_site_aniso_label
_atom_site_aniso_U_11
_atom_site_aniso_U_22
_atom_site_aniso_U_33
_atom_site_aniso_U_12
_atom_site_aniso_U_13
_atom_site_aniso_U_23
Cd1 0.0370(3) 0.0312(3) 0.0392(3) 0.000 0.0179(2) 0.000
O1 0.0347(16) 0.046(2) 0.065(2) -0.0020(14) 0.0227(15) -0.0103(16)
O2 0.0438(18) 0.052(2) 0.071(2) -0.0064(15) 0.0248(17) -0.0229(18)
O3 0.066(2) 0.088(3) 0.0368(19) -0.039(2) 0.0084(17) 0.0054(18)
O4 0.055(2) 0.068(3) 0.066(2) -0.027(2) 0.0252(19) -0.012(2)
O5 0.050(2) 0.071(3) 0.055(2) -0.0182(18) 0.0173(17) 0.0120(18)
N1 0.0393(19) 0.034(2) 0.035(2) -0.0013(16) 0.0178(16) -0.0007(15)
C1 0.040(2) 0.035(2) 0.037(2) -0.0005(19) 0.012(2) 0.0030(19)
C2 0.042(2) 0.032(2) 0.040(3) 0.0073(19) 0.017(2) 0.0060(19)
C3 0.031(2) 0.034(2) 0.037(2) 0.0031(17) 0.0149(19) 0.0020(18)
C4 0.044(3) 0.047(3) 0.031(2) 0.009(2) 0.004(2) 0.000(2)
C5 0.040(2) 0.040(3) 0.044(3) 0.011(2) 0.015(2) 0.006(2)
C6 0.038(2) 0.035(2) 0.041(2) 0.0075(19) 0.0143(18) 0.001(2)
C7 0.033(2) 0.029(2) 0.039(2) 0.0036(17) 0.0147(18) 0.0071(19)
C8 0.038(2) 0.033(2) 0.036(2) 0.0012(18) 0.0166(19) 0.0041(18)
C9 0.050(3) 0.047(3) 0.063(3) 0.006(2) 0.021(3) -0.003(3)
C10 0.061(3) 0.044(3) 0.061(3) -0.010(3) 0.022(3) -0.012(3)
C11 0.054(3) 0.051(3) 0.038(3) -0.019(2) 0.016(2) 0.005(2)
C12 0.030(2) 0.071(4) 0.071(4) -0.004(2) 0.021(2) -0.003(3)
C13 0.042(3) 0.039(3) 0.072(3) -0.003(2) 0.020(2) -0.011(2)
C14 0.041(2) 0.052(3) 0.037(3) -0.010(2) 0.015(2) 0.000(2)
C15 0.044(3) 0.055(3) 0.038(3) -0.019(2) 0.009(2) -0.007(2)
C16 0.052(3) 0.046(3) 0.038(3) -0.011(2) 0.016(2) -0.004(2)
C17 0.034(2) 0.044(3) 0.044(3) -0.005(2) 0.016(2) 0.001(2)
C18 0.045(3) 0.068(4) 0.048(3) -0.028(2) 0.008(2) -0.007(2)
C19 0.051(3) 0.075(4) 0.035(3) -0.024(3) 0.006(2) -0.004(3)
C20 0.038(2) 0.047(3) 0.054(3) -0.003(2) 0.017(2) -0.002(2)

loop_
_atom_type_symbol
_atom_type_description
_atom_type_scat_dispersion_real
_atom_type_scat_dispersion_imag
_atom_type_scat_source
C C 0.0033 0.0016 'International Tables Vol C Tables 4.2.6.8 and 6.1.1.4'
H H 0.0000 0.0000 'International Tables Vol C Tables 4.2.6.8 and 6.1.1.4'
N N 0.0061 0.0033 'International Tables Vol C Tables 4.2.6.8 and 6.1.1.4'
O O 0.0106 0.0060 'International Tables Vol C Tables 4.2.6.8 and 6.1.1.4'
Cd Cd -0.8075 1.2024 'International Tables Vol C Tables 4.2.6.8 and 6.1.1.4'

loop_
_geom_angle_atom_site_label_1
_geom_angle_atom_site_label_2
_geom_angle_atom_site_label_3
_geom_angle_site_symmetry_1
_geom_angle_site_symmetry_3
_geom_angle
_geom_angle_publ_flag
O1 Cd1 O1 2_556 . 101.01(17) yes
O1 Cd1 N1 2_556 . 96.69(12) yes
O1 Cd1 N1 . . 134.96(11) yes
O1 Cd1 N1 2_556 2_556 134.96(11) yes
O1 Cd1 N1 . 2_556 96.69(12) yes
N1 Cd1 N1 . 2_556 99.36(17) yes
O1 Cd1 O2 2_556 . 124.21(11) yes
O1 Cd1 O2 . . 53.60(10) yes
N1 Cd1 O2 . . 82.26(11) yes
N1 Cd1 O2 2_556 . 99.58(12) yes
O1 Cd1 O2 2_556 2_556 53.60(10) yes
O1 Cd1 O2 . 2_556 124.21(11) yes
N1 Cd1 O2 . 2_556 99.58(12) yes
N1 Cd1 O2 2_556 2_556 82.26(11) yes
O2 Cd1 O2 . 2_556 177.19(15) yes
O1 Cd1 C7 2_556 2_556 26.79(11) yes
O1 Cd1 C7 . 2_556 114.27(11) yes
N1 Cd1 C7 . 2_556 99.88(12) ?
N1 Cd1 C7 2_556 2_556 108.57(12) ?
O2 Cd1 C7 . 2_556 150.90(13) ?
O2 Cd1 C7 2_556 2_556 26.83(11) ?
O1 Cd1 C7 2_556 . 114.27(11) ?
O1 Cd1 C7 . . 26.79(11) ?
N1 Cd1 C7 . . 108.57(12) ?
N1 Cd1 C7 2_556 . 99.88(12) ?
O2 Cd1 C7 . . 26.83(11) ?
O2 Cd1 C7 2_556 . 150.90(13) ?
C7 Cd1 C7 2_556 . 135.51(17) ?
C7 O1 Cd1 . . 99.1(3) ?
C7 O2 Cd1 . . 86.5(2) ?
C14 O3 C11 . . 119.9(3) ?
C20 O5 H5 . . 109.5 ?
C5 N1 C1 . . 117.2(4) ?
C5 N1 Cd1 . . 124.5(3) ?
C1 N1 Cd1 . . 118.3(3) ?
N1 C1 C2 . . 123.2(4) ?
N1 C1 H1 . . 118.4 ?
C2 C1 H1 . . 118.4 ?
C1 C2 C3 . . 120.1(4) ?
C1 C2 H2 . . 120.0 ?
C3 C2 H2 . . 120.0 ?
C2 C3 C4 . . 116.4(4) ?
C2 C3 C6 . . 119.5(4) ?
C4 C3 C6 . . 124.1(4) ?
C5 C4 C3 . . 120.4(4) ?
C5 C4 H4 . . 119.8 ?
C3 C4 H4 . . 119.8 ?
N1 C5 C4 . . 122.8(4) ?
N1 C5 H5A . . 118.6 ?
C4 C5 H5A . . 118.6 ?
C6 C6 C3 5_536 . 125.4(5) ?
C6 C6 H6 5_536 . 117.3 ?
C3 C6 H6 . . 117.3 ?
O2 C7 O1 . . 120.7(4) ?
O2 C7 C8 . . 120.6(4) ?
O1 C7 C8 . . 118.6(4) ?
O2 C7 Cd1 . . 66.7(2) ?
O1 C7 Cd1 . . 54.1(2) ?
C8 C7 Cd1 . . 171.5(3) ?
C13 C8 C9 . . 118.7(4) ?
C13 C8 C7 . . 121.5(4) ?
C9 C8 C7 . . 119.8(4) ?
C10 C9 C8 . . 120.4(5) ?
C10 C9 H9 . . 119.8 ?
C8 C9 H9 . . 119.8 ?
C11 C10 C9 . . 119.8(5) ?
C11 C10 H10 . . 120.1 ?
C9 C10 H10 . . 120.1 ?
C10 C11 C12 . . 121.0(4) ?
C10 C11 O3 . . 118.7(5) ?
C12 C11 O3 . . 120.0(5) ?
C11 C12 C13 . . 119.2(5) ?
C11 C12 H12 . . 120.4 ?
C13 C12 H12 . . 120.4 ?
C8 C13 C12 . . 120.8(5) ?
C8 C13 H13 . . 119.6 ?
C12 C13 H13 . . 119.6 ?
C15 C14 O3 . . 124.2(4) ?
C15 C14 C19 . . 120.9(4) ?
O3 C14 C19 . . 114.8(4) ?
C16 C15 C14 . . 118.4(4) ?
C16 C15 H15 . . 120.8 ?
C14 C15 H15 . . 120.8 ?
C17 C16 C15 . . 121.9(4) ?
C17 C16 H16 . . 119.0 ?
C15 C16 H16 . . 119.0 ?
C16 C17 C18 . . 118.3(4) ?
C16 C17 C20 . . 122.8(4) ?
C18 C17 C20 . . 119.0(4) ?
C19 C18 C17 . . 121.3(4) ?
C19 C18 H18 . . 119.3 ?
C17 C18 H18 . . 119.3 ?
C18 C19 C14 . . 119.0(5) ?
C18 C19 H19 . . 120.5 ?
C14 C19 H19 . . 120.5 ?
O4 C20 O5 . . 123.6(5) ?
O4 C20 C17 . . 123.6(5) ?
O5 C20 C17 . . 112.8(4) ?

loop_
_geom_bond_atom_site_label_1
_geom_bond_atom_site_label_2
_geom_bond_site_symmetry_2
_geom_bond_distance
_geom_bond_publ_flag
Cd1 O1 2_556 2.258(3) yes
Cd1 O1 . 2.258(3) yes
Cd1 N1 . 2.268(3) yes
Cd1 N1 2_556 2.268(3) yes
Cd1 O2 . 2.533(3) yes
Cd1 O2 2_556 2.533(3) yes
Cd1 C7 2_556 2.753(4) ?
Cd1 C7 . 2.753(4) ?
O1 C7 . 1.257(5) ?
O2 C7 . 1.245(5) ?
O3 C14 . 1.380(5) ?
O3 C11 . 1.387(6) ?
O4 C20 . 1.207(5) ?
O5 C20 . 1.326(6) ?
O5 H5 . 0.8200 ?
N1 C5 . 1.335(5) ?
N1 C1 . 1.336(5) ?
C1 C2 . 1.371(6) ?
C1 H1 . 0.9300 ?
C2 C3 . 1.384(6) ?
C2 H2 . 0.9300 ?
C3 C4 . 1.385(6) ?
C3 C6 . 1.462(6) ?
C4 C5 . 1.372(6) ?
C4 H4 . 0.9300 ?
C5 H5A . 0.9300 ?
C6 C6 5_536 1.322(8) ?
C6 H6 . 0.9300 ?
C7 C8 . 1.494(6) ?
C8 C13 . 1.368(6) ?
C8 C9 . 1.388(6) ?
C9 C10 . 1.381(7) ?
C9 H9 . 0.9300 ?
C10 C11 . 1.353(7) ?
C10 H10 . 0.9300 ?
C11 C12 . 1.369(7) ?
C12 C13 . 1.387(6) ?
C12 H12 . 0.9300 ?
C13 H13 . 0.9300 ?
C14 C15 . 1.376(6) ?
C14 C19 . 1.383(6) ?
C15 C16 . 1.376(6) ?
C15 H15 . 0.9300 ?
C16 C17 . 1.375(6) ?
C16 H16 . 0.9300 ?
C17 C18 . 1.378(7) ?
C17 C20 . 1.488(6) ?
C18 C19 . 1.370(7) ?
C18 H18 . 0.9300 ?
C19 H19 . 0.9300 ?

loop_
_geom_hbond_atom_site_label_D
_geom_hbond_atom_site_label_H
_geom_hbond_atom_site_label_A
_geom_hbond_site_symmetry_A
_geom_hbond_distance_DH
_geom_hbond_distance_HA
_geom_hbond_distance_DA
_geom_hbond_angle_DHA
O5 H5 O2 4_566 0.82 1.87 2.652(4) 159
